data_7020451
loop_
_publ_author_name
'McCready, Matthew S.'
'Puddephatt, Richard J.'

_publ_section_title
;
 Self-assembly of isomeric clamshell dimers of platinum(II).
;
_journal_issue 40
_journal_name_full 'Dalton transactions (Cambridge, England : 2003)'
_journal_page_first 12378
_journal_page_last 12385
_journal_paper_doi 10.1039/c2dt31584j
_journal_volume 41
_journal_year 2012
_chemical_formula_moiety 'C42 H46 N8 Pt2, 2(C F3 O3 S), C H2 Cl2'
_chemical_formula_sum 'C45 H48 Cl2 F6 N8 O6 Pt2 S2'
_chemical_formula_weight 1436.11
_chemical_name_systematic
;
?
;
_space_group_IT_number 60
_symmetry_cell_setting orthorhombic
_symmetry_space_group_name_Hall '-P 2n 2ab'
_symmetry_space_group_name_H-M 'P b c n'
_atom_sites_solution_hydrogens geom
_atom_sites_solution_primary direct
_atom_sites_solution_secondary difmap
_audit_creation_method SHELXL-97
_cell_angle_alpha 90.00
_cell_angle_beta 90.00
_cell_angle_gamma 90.00
_cell_formula_units_Z 4
_cell_length_a 12.6348(8)
_cell_length_b 22.0849(13)
_cell_length_c 19.8889(12)
_cell_measurement_reflns_used 6960
_cell_measurement_temperature 150(2)
_cell_measurement_theta_max 28.44
_cell_measurement_theta_min 1.84
_cell_volume 5549.8(6)
_computing_cell_refinement 'Bruker SAINT'
_computing_data_collection 'Bruker APEX2'
_computing_data_reduction 'Bruker SAINT'
_computing_molecular_graphics 'Bruker SHELXTL'
_computing_publication_material 'Bruker SHELXTL'
_computing_structure_refinement 'SHELXL-97 (Sheldrick, 2008)'
_computing_structure_solution 'SHELXS-97 (Sheldrick, 2008)'
_diffrn_ambient_temperature 150(2)
_diffrn_measured_fraction_theta_full 0.994
_diffrn_measured_fraction_theta_max 0.994
_diffrn_measurement_device_type 'Bruker APEX-II CCD'
_diffrn_measurement_method '\f and \w scans'
_diffrn_radiation_monochromator graphite
_diffrn_radiation_source 'fine-focus sealed tube'
_diffrn_radiation_type MoK\a
_diffrn_radiation_wavelength 0.71073
_diffrn_reflns_av_R_equivalents 0.1022
_diffrn_reflns_av_sigmaI/netI 0.0697
_diffrn_reflns_limit_h_max 16
_diffrn_reflns_limit_h_min -16
_diffrn_reflns_limit_k_max 19
_diffrn_reflns_limit_k_min -29
_diffrn_reflns_limit_l_max 26
_diffrn_reflns_limit_l_min -25
_diffrn_reflns_number 90903
_diffrn_reflns_theta_full 28.44
_diffrn_reflns_theta_max 28.44
_diffrn_reflns_theta_min 1.84
_exptl_absorpt_coefficient_mu 5.278
_exptl_absorpt_correction_T_max 0.7254
_exptl_absorpt_correction_T_min 0.4183
_exptl_absorpt_correction_type multi-scan
_exptl_absorpt_process_details 'SADABS (Bruker, 2006)'
_exptl_crystal_colour yellow
_exptl_crystal_density_diffrn 1.719
_exptl_crystal_density_method 'not measured'
_exptl_crystal_description plate
_exptl_crystal_F_000 2792
_exptl_crystal_size_max 0.20
_exptl_crystal_size_mid 0.07
_exptl_crystal_size_min 0.07
_platon_squeeze_details
;
;
_refine_diff_density_max 2.245
_refine_diff_density_min -1.766
_refine_diff_density_rms 0.173
_refine_ls_extinction_method none
_refine_ls_goodness_of_fit_ref 1.042
_refine_ls_hydrogen_treatment constr
_refine_ls_matrix_type full
_refine_ls_number_parameters 321
_refine_ls_number_reflns 6960
_refine_ls_number_restraints 0
_refine_ls_restrained_S_all 1.042
_refine_ls_R_factor_all 0.1051
_refine_ls_R_factor_gt 0.0570
_refine_ls_shift/su_max 0.000
_refine_ls_shift/su_mean 0.000
_refine_ls_structure_factor_coef Fsqd
_refine_ls_weighting_details 'calc w=1/[\s^2^(Fo^2^)+(0.0493P)^2^+34.8135P] where P=(Fo^2^+2Fc^2^)/3'
_refine_ls_weighting_scheme calc
_refine_ls_wR_factor_gt 0.1190
_refine_ls_wR_factor_ref 0.1309
_reflns_number_gt 4322
_reflns_number_total 6960
_reflns_threshold_expression >2sigma(I)
_cod_data_source_file c2dt31584j.txt
_cod_data_source_block 4c
_cod_original_sg_symbol_H-M Pbcn
_cod_database_code 7020451

loop_
_symmetry_equiv_pos_as_xyz
'x, y, z'
'-x+1/2, -y+1/2, z+1/2'
'-x, y, -z+1/2'
'x+1/2, -y+1/2, -z'
'-x, -y, -z'
'x-1/2, y-1/2, -z-1/2'
'x, -y, z-1/2'
'-x-1/2, y-1/2, z'

loop_
_atom_site_label
_atom_site_type_symbol
_atom_site_fract_x
_atom_site_fract_y
_atom_site_fract_z
_atom_site_U_iso_or_equiv
_atom_site_adp_type
_atom_site_occupancy
_atom_site_symmetry_multiplicity
_atom_site_calc_flag
_atom_site_refinement_flags
Pt1 Pt 0.15330(2) 0.045778(14) 0.129979(14) 0.02772(10) Uani 1 1 d .
N1 N 0.1066(5) -0.0282(3) 0.0791(3) 0.0284(16) Uani 1 1 d .
N2 N -0.0081(5) 0.0448(3) 0.1494(3) 0.0216(13) Uani 1 1 d .
N3 N -0.0487(5) 0.0880(3) 0.1887(3) 0.0274(15) Uani 1 1 d .
N4 N -0.1904(5) 0.1233(3) 0.3215(3) 0.0298(16) Uani 1 1 d .
C1 C 0.1706(6) -0.0610(4) 0.0403(4) 0.035(2) Uani 1 1 d .
H1A H 0.2443 -0.0525 0.0405 0.042 Uiso 1 1 calc R
C2 C 0.1331(7) -0.1069(4) -0.0003(4) 0.039(2) Uani 1 1 d .
H2A H 0.1804 -0.1295 -0.0276 0.047 Uiso 1 1 calc R
C3 C 0.0282(7) -0.1193(3) -0.0009(4) 0.0304(18) Uani 1 1 d .
H3B H 0.0006 -0.1499 -0.0294 0.036 Uiso 1 1 calc R
C4 C -0.0379(6) -0.0866(4) 0.0407(4) 0.0274(17) Uani 1 1 d .
H4B H -0.1118 -0.0947 0.0407 0.033 Uiso 1 1 calc R
C5 C 0.0028(6) -0.0421(4) 0.0825(4) 0.0268(17) Uani 1 1 d .
C6 C -0.0618(5) -0.0049(3) 0.1300(4) 0.0229(15) Uani 1 1 d .
C7 C -0.1654(6) -0.0157(4) 0.1542(4) 0.0246(16) Uani 1 1 d .
C8 C -0.2096(6) 0.0289(3) 0.1950(4) 0.0246(17) Uani 1 1 d .
C9 C -0.1474(6) 0.0796(4) 0.2112(4) 0.0240(16) Uani 1 1 d .
C10 C -0.1831(6) 0.1313(4) 0.2543(4) 0.0273(18) Uani 1 1 d .
C11 C -0.2076(7) 0.1856(4) 0.2241(5) 0.037(2) Uani 1 1 d .
H11A H -0.2042 0.1897 0.1766 0.045 Uiso 1 1 calc R
C12 C -0.2375(9) 0.2348(4) 0.2642(5) 0.052(3) Uani 1 1 d .
H12A H -0.2534 0.2729 0.2446 0.062 Uiso 1 1 calc R
C13 C -0.2432(9) 0.2268(4) 0.3316(5) 0.048(2) Uani 1 1 d .
H13A H -0.2642 0.2596 0.3596 0.057 Uiso 1 1 calc R
C14 C -0.2191(8) 0.1720(5) 0.3600(5) 0.046(2) Uani 1 1 d .
H14A H -0.2222 0.1676 0.4075 0.055 Uiso 1 1 calc R
C15 C -0.2237(6) -0.0743(4) 0.1414(3) 0.0251(17) Uani 1 1 d .
H15A H -0.2648 -0.0848 0.1821 0.030 Uiso 1 1 calc R
H15B H -0.1710 -0.1068 0.1341 0.030 Uiso 1 1 calc R
C16 C -0.2999(6) -0.0730(4) 0.0807(4) 0.035(2) Uani 1 1 d .
H16A H -0.2614 -0.0557 0.0418 0.043 Uiso 1 1 calc R
H16B H -0.3185 -0.1152 0.0691 0.043 Uiso 1 1 calc R
C17 C -0.4034(8) -0.0369(4) 0.0902(5) 0.048(3) Uani 1 1 d .
H17A H -0.4508 -0.0460 0.0518 0.058 Uiso 1 1 calc R
H17B H -0.4387 -0.0517 0.1315 0.058 Uiso 1 1 calc R
C18 C -0.3916(7) 0.0303(4) 0.0954(4) 0.037(2) Uani 1 1 d .
H18A H -0.4473 0.0495 0.0675 0.044 Uiso 1 1 calc R
H18B H -0.3224 0.0417 0.0757 0.044 Uiso 1 1 calc R
C19 C -0.3981(6) 0.0570(4) 0.1667(4) 0.034(2) Uani 1 1 d .
H19A H -0.4719 0.0533 0.1828 0.041 Uiso 1 1 calc R
H19B H -0.3808 0.1006 0.1644 0.041 Uiso 1 1 calc R
C20 C -0.3237(6) 0.0264(4) 0.2185(4) 0.031(2) Uani 1 1 d .
H20A H -0.3302 0.0472 0.2624 0.037 Uiso 1 1 calc R
H20B H -0.3451 -0.0164 0.2247 0.037 Uiso 1 1 calc R
C21 C 0.3130(6) 0.0390(4) 0.1072(4) 0.0324(19) Uani 1 1 d .
H21A H 0.3500 0.0751 0.1235 0.049 Uiso 1 1 calc R
H21B H 0.3219 0.0357 0.0584 0.049 Uiso 1 1 calc R
H21C H 0.3425 0.0029 0.1290 0.049 Uiso 1 1 calc R
S1 S -0.1363(2) 0.25671(11) 0.56324(12) 0.0443(6) Uani 1 1 d .
O1 O -0.1457(7) 0.2274(5) 0.5007(4) 0.097(3) Uani 1 1 d .
O2 O -0.1998(6) 0.3094(3) 0.5739(4) 0.065(2) Uani 1 1 d .
O3 O -0.1392(8) 0.2164(4) 0.6193(4) 0.088(3) Uani 1 1 d .
C22 C -0.0008(13) 0.2890(11) 0.5663(10) 0.120(7) Uani 1 1 d .
F1 F 0.0146(8) 0.3074(4) 0.6339(6) 0.140(4) Uani 1 1 d .
F2 F 0.0679(6) 0.2443(4) 0.5559(7) 0.171(6) Uani 1 1 d .
F3 F 0.0159(10) 0.3305(5) 0.5270(9) 0.186(8) Uani 1 1 d .
C23 C 0.0000 -0.1712(6) 0.2500 0.051(4) Uani 1 2 d S
H23A H 0.0351 -0.1976 0.2835 0.061 Uiso 0.50 1 calc PR
H23B H -0.0351 -0.1976 0.2165 0.061 Uiso 0.50 1 calc PR
Cl1 Cl 0.0957(3) -0.12736(14) 0.20958(15) 0.0729(9) Uani 1 1 d .

loop_
_atom_site_aniso_label
_atom_site_aniso_U_11
_atom_site_aniso_U_22
_atom_site_aniso_U_33
_atom_site_aniso_U_23
_atom_site_aniso_U_13
_atom_site_aniso_U_12
Pt1 0.02226(14) 0.03659(17) 0.02431(15) 0.00443(14) -0.00120(14) -0.00148(15)
N1 0.017(3) 0.052(5) 0.016(3) 0.008(3) -0.002(3) 0.010(3)
N2 0.017(3) 0.029(3) 0.019(3) 0.002(3) -0.002(2) 0.003(3)
N3 0.029(4) 0.034(4) 0.019(3) -0.004(3) -0.009(3) 0.008(3)
N4 0.025(3) 0.039(4) 0.025(4) -0.010(3) -0.005(3) 0.000(3)
C1 0.022(4) 0.045(6) 0.038(5) 0.000(4) 0.007(3) 0.000(4)
C2 0.045(6) 0.043(5) 0.029(5) 0.001(4) 0.013(4) 0.013(4)
C3 0.044(5) 0.020(4) 0.027(4) -0.002(3) 0.003(4) 0.004(4)
C4 0.023(4) 0.031(5) 0.028(4) 0.006(3) -0.001(3) 0.000(4)
C5 0.030(4) 0.029(4) 0.021(4) 0.006(4) 0.002(3) 0.006(4)
C6 0.021(3) 0.025(4) 0.023(4) 0.004(3) -0.008(3) 0.001(3)
C7 0.025(4) 0.031(4) 0.018(3) 0.003(3) -0.006(3) 0.004(4)
C8 0.020(4) 0.033(5) 0.022(4) 0.006(3) -0.005(3) 0.007(3)
C9 0.017(3) 0.035(4) 0.020(4) 0.002(3) 0.000(3) 0.000(4)
C10 0.023(4) 0.040(5) 0.019(4) -0.003(3) 0.000(3) 0.004(4)
C11 0.036(5) 0.033(5) 0.043(5) -0.006(4) -0.008(4) 0.009(4)
C12 0.067(7) 0.029(5) 0.058(7) -0.007(5) -0.007(6) 0.009(5)
C13 0.060(7) 0.033(5) 0.050(6) -0.010(4) -0.003(5) 0.012(5)
C14 0.047(6) 0.055(6) 0.034(5) -0.020(5) 0.004(4) 0.007(5)
C15 0.026(4) 0.034(4) 0.016(4) -0.002(3) -0.001(3) 0.000(3)
C16 0.024(4) 0.050(6) 0.032(5) 0.000(4) -0.011(4) 0.000(4)
C17 0.060(6) 0.049(6) 0.036(5) -0.015(4) -0.024(5) 0.014(5)
C18 0.029(4) 0.061(7) 0.020(4) -0.004(4) 0.003(3) 0.000(4)
C19 0.011(4) 0.052(6) 0.039(5) -0.009(4) -0.002(3) -0.005(4)
C20 0.018(4) 0.047(5) 0.028(4) -0.007(4) 0.000(3) 0.001(3)
C21 0.020(3) 0.058(6) 0.019(3) -0.001(4) 0.002(3) 0.001(4)
S1 0.0490(15) 0.0476(14) 0.0364(12) -0.0004(10) -0.0095(11) 0.0135(12)
O1 0.092(7) 0.143(9) 0.054(5) -0.051(5) -0.039(5) 0.048(6)
O2 0.071(5) 0.075(5) 0.050(4) -0.002(4) 0.002(4) 0.046(4)
O3 0.146(9) 0.054(5) 0.063(5) 0.014(4) -0.015(6) 0.027(5)
C22 0.073(11) 0.17(2) 0.112(14) -0.080(14) -0.015(10) 0.042(13)
F1 0.105(7) 0.123(8) 0.193(11) -0.073(8) -0.066(7) 0.028(6)
F2 0.047(5) 0.125(8) 0.341(17) -0.128(10) 0.002(7) 0.011(5)
F3 0.137(10) 0.108(9) 0.31(2) 0.051(10) 0.115(12) -0.009(7)
C23 0.073(10) 0.030(7) 0.050(9) 0.000 -0.035(8) 0.000
Cl1 0.098(2) 0.0628(19) 0.0584(18) 0.0196(14) -0.0330(17) -0.0131(18)

loop_
_atom_type_symbol
_atom_type_description
_atom_type_scat_dispersion_real
_atom_type_scat_dispersion_imag
_atom_type_scat_source
C C 0.0033 0.0016 'International Tables Vol C Tables 4.2.6.8 and 6.1.1.4'
H H 0.0000 0.0000 'International Tables Vol C Tables 4.2.6.8 and 6.1.1.4'
N N 0.0061 0.0033 'International Tables Vol C Tables 4.2.6.8 and 6.1.1.4'
O O 0.0106 0.0060 'International Tables Vol C Tables 4.2.6.8 and 6.1.1.4'
F F 0.0171 0.0103 'International Tables Vol C Tables 4.2.6.8 and 6.1.1.4'
S S 0.1246 0.1234 'International Tables Vol C Tables 4.2.6.8 and 6.1.1.4'
Pt Pt -1.7033 8.3905 'International Tables Vol C Tables 4.2.6.8 and 6.1.1.4'
Cl Cl 0.1484 0.1585 'International Tables Vol C Tables 4.2.6.8 and 6.1.1.4'

loop_
_geom_angle_atom_site_label_1
_geom_angle_atom_site_label_2
_geom_angle_atom_site_label_3
_geom_angle
_geom_angle_site_symmetry_1
_geom_angle_site_symmetry_3
N1 Pt1 N4 175.7(2) . 3
N1 Pt1 C21 96.7(3) . .
N4 Pt1 C21 86.5(3) 3 .
N1 Pt1 N2 78.3(3) . .
N4 Pt1 N2 98.5(3) 3 .
C21 Pt1 N2 174.9(3) . .
C1 N1 C5 119.6(7) . .
C1 N1 Pt1 123.7(6) . .
C5 N1 Pt1 116.5(5) . .
N3 N2 C6 123.9(6) . .
N3 N2 Pt1 118.6(5) . .
C6 N2 Pt1 116.7(5) . .
N2 N3 C9 117.0(6) . .
C10 N4 C14 117.9(8) . .
C10 N4 Pt1 124.5(6) . 3
C14 N4 Pt1 117.4(6) . 3
N1 C1 C2 122.0(8) . .
N1 C1 H1A 119.0 . .
C2 C1 H1A 119.0 . .
C3 C2 C1 119.3(8) . .
C3 C2 H2A 120.3 . .
C1 C2 H2A 120.3 . .
C2 C3 C4 118.9(8) . .
C2 C3 H3B 120.6 . .
C4 C3 H3B 120.6 . .
C3 C4 C5 120.4(8) . .
C3 C4 H4B 119.8 . .
C5 C4 H4B 119.8 . .
N1 C5 C4 119.5(7) . .
N1 C5 C6 115.9(7) . .
C4 C5 C6 124.5(7) . .
N2 C6 C7 120.4(7) . .
N2 C6 C5 110.8(6) . .
C7 C6 C5 128.8(7) . .
C8 C7 C6 116.8(7) . .
C8 C7 C15 120.5(7) . .
C6 C7 C15 122.6(7) . .
C7 C8 C9 118.2(7) . .
C7 C8 C20 122.3(7) . .
C9 C8 C20 119.4(7) . .
N3 C9 C8 123.7(7) . .
N3 C9 C10 111.5(7) . .
C8 C9 C10 124.8(7) . .
N4 C10 C11 122.0(8) . .
N4 C10 C9 119.2(7) . .
C11 C10 C9 118.9(7) . .
C10 C11 C12 119.2(9) . .
C10 C11 H11A 120.4 . .
C12 C11 H11A 120.4 . .
C13 C12 C11 118.6(9) . .
C13 C12 H12A 120.7 . .
C11 C12 H12A 120.7 . .
C12 C13 C14 120.6(9) . .
C12 C13 H13A 119.7 . .
C14 C13 H13A 119.7 . .
N4 C14 C13 121.6(8) . .
N4 C14 H14A 119.2 . .
C13 C14 H14A 119.2 . .
C7 C15 C16 114.8(7) . .
C7 C15 H15A 108.6 . .
C16 C15 H15A 108.6 . .
C7 C15 H15B 108.6 . .
C16 C15 H15B 108.6 . .
H15A C15 H15B 107.5 . .
C17 C16 C15 116.2(7) . .
C17 C16 H16A 108.2 . .
C15 C16 H16A 108.2 . .
C17 C16 H16B 108.2 . .
C15 C16 H16B 108.2 . .
H16A C16 H16B 107.4 . .
C18 C17 C16 115.8(9) . .
C18 C17 H17A 108.3 . .
C16 C17 H17A 108.3 . .
C18 C17 H17B 108.3 . .
C16 C17 H17B 108.3 . .
H17A C17 H17B 107.4 . .
C17 C18 C19 116.0(8) . .
C17 C18 H18A 108.3 . .
C19 C18 H18A 108.3 . .
C17 C18 H18B 108.3 . .
C19 C18 H18B 108.3 . .
H18A C18 H18B 107.4 . .
C18 C19 C20 114.4(7) . .
C18 C19 H19A 108.6 . .
C20 C19 H19A 108.6 . .
C18 C19 H19B 108.6 . .
C20 C19 H19B 108.6 . .
H19A C19 H19B 107.6 . .
C8 C20 C19 110.8(7) . .
C8 C20 H20A 109.5 . .
C19 C20 H20A 109.5 . .
C8 C20 H20B 109.5 . .
C19 C20 H20B 109.5 . .
H20A C20 H20B 108.1 . .
Pt1 C21 H21A 109.5 . .
Pt1 C21 H21B 109.5 . .
H21A C21 H21B 109.5 . .
Pt1 C21 H21C 109.5 . .
H21A C21 H21C 109.5 . .
H21B C21 H21C 109.5 . .
O1 S1 O3 113.7(6) . .
O1 S1 O2 117.2(5) . .
O3 S1 O2 112.2(5) . .
O1 S1 C22 106.5(7) . .
O3 S1 C22 103.7(9) . .
O2 S1 C22 101.5(7) . .
F3 C22 F2 110.1(17) . .
F3 C22 F1 111.6(19) . .
F2 C22 F1 105.8(15) . .
F3 C22 S1 115.2(15) . .
F2 C22 S1 108.1(14) . .
F1 C22 S1 105.5(13) . .
Cl1 C23 Cl1 112.7(7) . 3
Cl1 C23 H23A 109.1 . .
Cl1 C23 H23A 109.1 3 .
Cl1 C23 H23B 109.1 . .
Cl1 C23 H23B 109.1 3 .
H23A C23 H23B 107.8 . .

loop_
_geom_bond_atom_site_label_1
_geom_bond_atom_site_label_2
_geom_bond_distance
_geom_bond_site_symmetry_2
Pt1 N1 2.010(7) .
Pt1 N4 2.020(7) 3
Pt1 C21 2.073(7) .
Pt1 N2 2.076(6) .
N1 C1 1.333(10) .
N1 C5 1.349(10) .
N2 N3 1.336(8) .
N2 C6 1.346(9) .
N3 C9 1.338(10) .
N4 C10 1.352(10) .
N4 C14 1.368(11) .
N4 Pt1 2.020(7) 3
C1 C2 1.379(12) .
C1 H1A 0.9500 .
C2 C3 1.354(12) .
C2 H2A 0.9500 .
C3 C4 1.378(11) .
C3 H3B 0.9500 .
C4 C5 1.386(11) .
C4 H4B 0.9500 .
C5 C6 1.496(10) .
C6 C7 1.414(10) .
C7 C8 1.393(10) .
C7 C15 1.511(11) .
C8 C9 1.406(11) .
C8 C20 1.516(10) .
C9 C10 1.496(11) .
C10 C11 1.377(12) .
C11 C12 1.400(12) .
C11 H11A 0.9500 .
C12 C13 1.354(14) .
C12 H12A 0.9500 .
C13 C14 1.371(13) .
C13 H13A 0.9500 .
C14 H14A 0.9500 .
C15 C16 1.544(10) .
C15 H15A 0.9900 .
C15 H15B 0.9900 .
C16 C17 1.543(13) .
C16 H16A 0.9900 .
C16 H16B 0.9900 .
C17 C18 1.496(12) .
C17 H17A 0.9900 .
C17 H17B 0.9900 .
C18 C19 1.537(11) .
C18 H18A 0.9900 .
C18 H18B 0.9900 .
C19 C20 1.551(11) .
C19 H19A 0.9900 .
C19 H19B 0.9900 .
C20 H20A 0.9900 .
C20 H20B 0.9900 .
C21 H21A 0.9800 .
C21 H21B 0.9800 .
C21 H21C 0.9800 .
S1 O1 1.407(7) .
S1 O3 1.427(8) .
S1 O2 1.430(7) .
S1 C22 1.86(2) .
C22 F3 1.22(2) .
C22 F2 1.331(18) .
C22 F1 1.418(18) .
C23 Cl1 1.745(8) .
C23 Cl1 1.745(8) 3
C23 H23A 0.9900 .
C23 H23B 0.9900 .

loop_
_geom_torsion_atom_site_label_1
_geom_torsion_atom_site_label_2
_geom_torsion_atom_site_label_3
_geom_torsion_atom_site_label_4
_geom_torsion
_geom_torsion_site_symmetry_1
N4 Pt1 N1 C1 133(3) 3
C21 Pt1 N1 C1 -5.9(7) .
N2 Pt1 N1 C1 175.2(7) .
N4 Pt1 N1 C5 -43(4) 3
C21 Pt1 N1 C5 178.1(6) .
N2 Pt1 N1 C5 -0.8(5) .
N1 Pt1 N2 N3 179.2(5) .
N4 Pt1 N2 N3 -3.7(5) 3
C21 Pt1 N2 N3 167(3) .
N1 Pt1 N2 C6 9.2(5) .
N4 Pt1 N2 C6 -173.7(5) 3
C21 Pt1 N2 C6 -3(3) .
C6 N2 N3 C9 2.2(10) .
Pt1 N2 N3 C9 -167.0(5) .
C5 N1 C1 C2 4.1(12) .
Pt1 N1 C1 C2 -171.8(6) .
N1 C1 C2 C3 -0.1(13) .
C1 C2 C3 C4 -1.7(13) .
C2 C3 C4 C5 -0.4(12) .
C1 N1 C5 C4 -6.1(11) .
Pt1 N1 C5 C4 170.1(5) .
C1 N1 C5 C6 177.0(7) .
Pt1 N1 C5 C6 -6.8(8) .
C3 C4 C5 N1 4.3(11) .
C3 C4 C5 C6 -179.1(7) .
N3 N2 C6 C7 -3.7(10) .
Pt1 N2 C6 C7 165.7(5) .
N3 N2 C6 C5 176.0(6) .
Pt1 N2 C6 C5 -14.6(7) .
N1 C5 C6 N2 13.9(9) .
C4 C5 C6 N2 -162.7(7) .
N1 C5 C6 C7 -166.4(7) .
C4 C5 C6 C7 16.9(12) .
N2 C6 C7 C8 3.7(10) .
C5 C6 C7 C8 -175.9(7) .
N2 C6 C7 C15 -171.9(6) .
C5 C6 C7 C15 8.5(11) .
C6 C7 C8 C9 -2.5(10) .
C15 C7 C8 C9 173.2(6) .
C6 C7 C8 C20 173.6(7) .
C15 C7 C8 C20 -10.7(10) .
N2 N3 C9 C8 -0.9(10) .
N2 N3 C9 C10 -179.8(6) .
C7 C8 C9 N3 1.2(11) .
C20 C8 C9 N3 -175.0(7) .
C7 C8 C9 C10 180.0(7) .
C20 C8 C9 C10 3.8(11) .
C14 N4 C10 C11 -2.7(12) .
Pt1 N4 C10 C11 -178.7(6) 3
C14 N4 C10 C9 177.4(7) .
Pt1 N4 C10 C9 1.4(10) 3
N3 C9 C10 N4 -106.8(8) .
C8 C9 C10 N4 74.3(10) .
N3 C9 C10 C11 73.3(9) .
C8 C9 C10 C11 -105.6(9) .
N4 C10 C11 C12 2.3(13) .
C9 C10 C11 C12 -177.8(8) .
C10 C11 C12 C13 -1.2(15) .
C11 C12 C13 C14 0.8(17) .
C10 N4 C14 C13 2.2(13) .
Pt1 N4 C14 C13 178.5(8) 3
C12 C13 C14 N4 -1.3(16) .
C8 C7 C15 C16 88.5(8) .
C6 C7 C15 C16 -96.1(9) .
C7 C15 C16 C17 -73.3(10) .
C15 C16 C17 C18 68.9(11) .
C16 C17 C18 C19 -101.8(9) .
C17 C18 C19 C20 51.7(10) .
C7 C8 C20 C19 -88.1(9) .
C9 C8 C20 C19 87.9(8) .
C18 C19 C20 C8 56.6(9) .
O1 S1 C22 F3 67.8(16) .
O3 S1 C22 F3 -171.9(14) .
O2 S1 C22 F3 -55.4(15) .
O1 S1 C22 F2 -55.8(16) .
O3 S1 C22 F2 64.5(15) .
O2 S1 C22 F2 -179.0(13) .
O1 S1 C22 F1 -168.6(11) .
O3 S1 C22 F1 -48.3(14) .
O2 S1 C22 F1 68.2(14) .

loop_
_platon_squeeze_void_nr
_platon_squeeze_void_average_x
_platon_squeeze_void_average_y
_platon_squeeze_void_average_z
_platon_squeeze_void_volume
_platon_squeeze_void_count_electrons
_platon_squeeze_void_content
1 0.000 0.321 0.250 212 94 ' '
2 0.000 0.679 0.750 212 94 ' '
3 0.500 0.821 0.250 212 95 ' '
4 0.500 0.179 0.750 212 92 ' '
